data_4114247
loop_
_publ_author_name
'Andrew Ozarowski'
'Hon Man Lee'
'Alan L. Balch'

_publ_section_title
;
 Crystal Environments Probed by EPR Spectroscopy. Variations in the EPR
 Spectra of CoII(octaethylporphyrin) Doped in Crystalline Diamagnetic
 Hosts and a Reassessment of the Electronic Structure of Four-Coordinate
 Cobalt(II)
;
_journal_name_full 'Journal of the American Chemical Society'
_journal_page_first 12606
_journal_page_last 12614
_journal_paper_doi 10.1021/ja030221f
_journal_volume 125
_journal_year 2003
_chemical_formula_sum 'C36 H44 N4 Zn'
_chemical_formula_weight 598.12
_chemical_name_common Zinc(II)octaethylporphyrin
_chemical_name_systematic
;
 ?
;
_space_group_IT_number 2
_symmetry_cell_setting triclinic
_symmetry_space_group_name_Hall '-P 1'
_symmetry_space_group_name_H-M 'P -1'
_atom_sites_solution_hydrogens geom
_atom_sites_solution_primary direct
_atom_sites_solution_secondary difmap
_audit_creation_method SHELXL-97
_cell_angle_alpha 113.94(3)
_cell_angle_beta 91.177(15)
_cell_angle_gamma 92.157(14)
_cell_formula_units_Z 1
_cell_length_a 4.692(4)
_cell_length_b 13.185(10)
_cell_length_c 13.287(10)
_cell_measurement_reflns_used 936
_cell_measurement_temperature 90(2)
_cell_measurement_theta_max 30.4
_cell_measurement_theta_min 3.1
_cell_volume 750.2(10)
_computing_cell_refinement 'SMART (Bruker, 2002)'
_computing_data_collection 'SMART (Bruker, 2002)'
_computing_data_reduction 'SAINT (Bruker, 2002)'
_computing_molecular_graphics 'SHELXL 5.1 (Sheldrick, 1994)'
_computing_publication_material 'SHELXL-97 (Sheldrick, 1997)'
_computing_structure_refinement 'SHELXL-97 (Sheldrick, 1997)'
_computing_structure_solution 'SHELXS-97 (Sheldrick, 1990)'
_diffrn_ambient_temperature 90(2)
_diffrn_detector_area_resol_mean 8.3
_diffrn_measured_fraction_theta_full 0.916
_diffrn_measured_fraction_theta_max 0.916
_diffrn_measurement_device_type 'Bruker SMART 1000'
_diffrn_measurement_method \w
_diffrn_radiation_monochromator graphite
_diffrn_radiation_source 'normal-focus sealed tube'
_diffrn_radiation_type MoK\a
_diffrn_radiation_wavelength 0.71073
_diffrn_reflns_av_R_equivalents 0.0270
_diffrn_reflns_av_sigmaI/netI 0.0355
_diffrn_reflns_limit_h_max 6
_diffrn_reflns_limit_h_min -6
_diffrn_reflns_limit_k_max 16
_diffrn_reflns_limit_k_min -18
_diffrn_reflns_limit_l_max 18
_diffrn_reflns_limit_l_min -18
_diffrn_reflns_number 8457
_diffrn_reflns_theta_full 30.50
_diffrn_reflns_theta_max 30.50
_diffrn_reflns_theta_min 1.69
_diffrn_standards_number 0
_exptl_absorpt_coefficient_mu 0.851
_exptl_absorpt_correction_T_max 0.8975
_exptl_absorpt_correction_T_min 0.5795
_exptl_absorpt_correction_type multi-scan
_exptl_absorpt_process_details 'SADABS 2.03 (Sheldrick, 2001)'
_exptl_crystal_colour red
_exptl_crystal_density_diffrn 1.324
_exptl_crystal_description rod
_exptl_crystal_F_000 318
_exptl_crystal_size_max 0.72
_exptl_crystal_size_mid 0.17
_exptl_crystal_size_min 0.13
_refine_diff_density_max 0.740
_refine_diff_density_min -0.574
_refine_diff_density_rms 0.064
_refine_ls_extinction_method none
_refine_ls_goodness_of_fit_ref 1.167
_refine_ls_hydrogen_treatment constr
_refine_ls_matrix_type full
_refine_ls_number_parameters 188
_refine_ls_number_reflns 4192
_refine_ls_number_restraints 0
_refine_ls_restrained_S_all 1.167
_refine_ls_R_factor_all 0.0370
_refine_ls_R_factor_gt 0.0349
_refine_ls_shift/su_max 0.000
_refine_ls_shift/su_mean 0.000
_refine_ls_structure_factor_coef Fsqd
_refine_ls_weighting_details 'calc w=1/[\s^2^(Fo^2^)+(0.0308P)^2^+0.5306P] where P=(Fo^2^+2Fc^2^)/3'
_refine_ls_weighting_scheme calc
_refine_ls_wR_factor_gt 0.0868
_refine_ls_wR_factor_ref 0.0897
_reflns_number_gt 4067
_reflns_number_total 4192
_reflns_threshold_expression I>2\s(I)
_cod_data_source_file ja030221f_1.cif
_cod_data_source_block hml88a
_cod_original_cell_volume 750.1(10)
_cod_database_code 4114247

loop_
_symmetry_equiv_pos_as_xyz
'x, y, z'
'-x, -y, -z'

loop_
_atom_site_label
_atom_site_type_symbol
_atom_site_fract_x
_atom_site_fract_y
_atom_site_fract_z
_atom_site_U_iso_or_equiv
_atom_site_adp_type
_atom_site_occupancy
_atom_site_symmetry_multiplicity
_atom_site_calc_flag
_atom_site_refinement_flags
Zn1 Zn 0.5000 0.5000 0.5000 0.01305(8) Uani 1 2 d S
N1 N 0.4099(3) 0.36745(14) 0.35432(14) 0.0136(3) Uani 1 1 d .
N2 N 0.1977(4) 0.44162(14) 0.57342(14) 0.0137(3) Uani 1 1 d .
C1 C 0.5405(4) 0.34450(17) 0.25710(17) 0.0147(4) Uani 1 1 d .
C2 C 0.4285(4) 0.23894(17) 0.17431(17) 0.0157(4) Uani 1 1 d .
C3 C 0.2281(4) 0.19919(16) 0.22424(16) 0.0157(4) Uani 1 1 d .
C4 C 0.2171(4) 0.28117(17) 0.33642(17) 0.0143(4) Uani 1 1 d .
C5 C 0.0345(4) 0.27313(17) 0.41414(17) 0.0152(4) Uani 1 1 d .
H5A H -0.0985 0.2111 0.3897 0.018 Uiso 1 1 calc R
C6 C 0.0270(4) 0.34691(17) 0.52425(17) 0.0143(4) Uani 1 1 d .
C7 C -0.1558(4) 0.33130(17) 0.60422(18) 0.0153(4) Uani 1 1 d .
C8 C -0.0908(4) 0.41891(17) 0.70251(17) 0.0150(4) Uani 1 1 d .
C9 C 0.1288(4) 0.48753(17) 0.68139(17) 0.0147(4) Uani 1 1 d .
C10 C 0.2482(4) 0.58728(17) 0.75944(17) 0.0153(4) Uani 1 1 d .
H10A H 0.1784 0.6115 0.8317 0.018 Uiso 1 1 calc R
C11 C 0.5185(5) 0.18734(18) 0.05750(18) 0.0187(4) Uani 1 1 d .
H11A H 0.4678 0.1066 0.0267 0.022 Uiso 1 1 calc R
H11B H 0.7286 0.1969 0.0565 0.022 Uiso 1 1 calc R
C12 C 0.3801(5) 0.2375(2) -0.01571(19) 0.0224(4) Uani 1 1 d .
H12A H 0.4470 0.2009 -0.0908 0.034 Uiso 1 1 calc R
H12B H 0.4324 0.3172 0.0134 0.034 Uiso 1 1 calc R
H12C H 0.1721 0.2265 -0.0167 0.034 Uiso 1 1 calc R
C13 C 0.0619(5) 0.08987(18) 0.17818(18) 0.0195(4) Uani 1 1 d .
H13A H 0.0652 0.0582 0.0967 0.023 Uiso 1 1 calc R
H13B H -0.1394 0.1018 0.1991 0.023 Uiso 1 1 calc R
C14 C 0.1816(6) 0.0070(2) 0.2196(2) 0.0267(5) Uani 1 1 d .
H14A H 0.0673 -0.0633 0.1873 0.040 Uiso 1 1 calc R
H14B H 0.1743 0.0371 0.3001 0.040 Uiso 1 1 calc R
H14C H 0.3799 -0.0061 0.1981 0.040 Uiso 1 1 calc R
C15 C -0.3616(5) 0.23475(19) 0.58130(19) 0.0203(4) Uani 1 1 d .
H15A H -0.4628 0.2160 0.5094 0.024 Uiso 1 1 calc R
H15B H -0.5055 0.2556 0.6388 0.024 Uiso 1 1 calc R
C16 C -0.2127(6) 0.1324(2) 0.5789(3) 0.0329(6) Uani 1 1 d .
H16A H -0.3548 0.0711 0.5637 0.049 Uiso 1 1 calc R
H16B H -0.1152 0.1501 0.6504 0.049 Uiso 1 1 calc R
H16C H -0.0728 0.1105 0.5210 0.049 Uiso 1 1 calc R
C17 C -0.2109(4) 0.43865(19) 0.81184(18) 0.0183(4) Uani 1 1 d .
H17A H -0.4137 0.4115 0.8007 0.022 Uiso 1 1 calc R
H17B H -0.2038 0.5195 0.8579 0.022 Uiso 1 1 calc R
C18 C -0.0495(6) 0.3807(2) 0.8727(2) 0.0291(5) Uani 1 1 d .
H18A H -0.1358 0.3963 0.9436 0.044 Uiso 1 1 calc R
H18B H 0.1506 0.4083 0.8852 0.044 Uiso 1 1 calc R
H18C H -0.0596 0.3004 0.8282 0.044 Uiso 1 1 calc R

loop_
_atom_site_aniso_label
_atom_site_aniso_U_11
_atom_site_aniso_U_22
_atom_site_aniso_U_33
_atom_site_aniso_U_23
_atom_site_aniso_U_13
_atom_site_aniso_U_12
Zn1 0.01340(14) 0.01233(18) 0.01356(18) 0.00537(11) 0.00136(12) 0.00058(12)
N1 0.0130(7) 0.0140(8) 0.0144(8) 0.0065(6) 0.0006(5) 0.0016(6)
N2 0.0130(7) 0.0154(8) 0.0133(8) 0.0063(6) 0.0006(6) 0.0018(6)
C1 0.0143(8) 0.0157(9) 0.0145(9) 0.0066(7) -0.0001(7) 0.0029(7)
C2 0.0175(9) 0.0141(9) 0.0152(9) 0.0053(7) -0.0007(7) 0.0035(7)
C3 0.0168(8) 0.0144(9) 0.0140(8) 0.0040(7) -0.0027(6) 0.0022(6)
C4 0.0145(9) 0.0140(9) 0.0141(9) 0.0054(7) -0.0015(7) 0.0019(7)
C5 0.0148(8) 0.0155(9) 0.0159(9) 0.0070(7) -0.0017(7) 0.0009(7)
C6 0.0122(9) 0.0152(9) 0.0164(9) 0.0073(7) -0.0008(7) 0.0016(7)
C7 0.0125(8) 0.0170(9) 0.0180(9) 0.0088(8) 0.0004(7) 0.0015(7)
C8 0.0125(8) 0.0171(9) 0.0181(9) 0.0096(8) 0.0023(7) 0.0032(7)
C9 0.0125(8) 0.0174(9) 0.0162(9) 0.0085(8) 0.0016(7) 0.0034(7)
C10 0.0151(9) 0.0171(9) 0.0148(9) 0.0073(7) 0.0020(7) 0.0030(7)
C11 0.0222(10) 0.0170(10) 0.0153(9) 0.0044(8) 0.0015(7) 0.0044(8)
C12 0.0250(11) 0.0259(11) 0.0162(10) 0.0082(9) 0.0020(8) 0.0056(8)
C13 0.0222(10) 0.0157(9) 0.0179(10) 0.0044(8) -0.0035(8) -0.0021(7)
C14 0.0333(13) 0.0163(10) 0.0303(12) 0.0094(9) -0.0022(10) 0.0009(9)
C15 0.0174(9) 0.0228(10) 0.0223(10) 0.0111(9) 0.0005(8) -0.0021(8)
C16 0.0389(15) 0.0217(12) 0.0409(15) 0.0169(11) -0.0123(12) -0.0064(10)
C17 0.0159(9) 0.0225(10) 0.0180(10) 0.0092(8) 0.0050(7) 0.0035(7)
C18 0.0337(13) 0.0389(14) 0.0226(11) 0.0198(11) 0.0063(10) 0.0104(11)

loop_
_atom_type_symbol
_atom_type_description
_atom_type_scat_dispersion_real
_atom_type_scat_dispersion_imag
_atom_type_scat_source
C C 0.0033 0.0016 'International Tables Vol C Tables 4.2.6.8 and 6.1.1.4'
H H 0.0000 0.0000 'International Tables Vol C Tables 4.2.6.8 and 6.1.1.4'
N N 0.0061 0.0033 'International Tables Vol C Tables 4.2.6.8 and 6.1.1.4'
Zn Zn 0.2839 1.4301 'International Tables Vol C Tables 4.2.6.8 and 6.1.1.4'

loop_
_geom_angle_atom_site_label_1
_geom_angle_atom_site_label_2
_geom_angle_atom_site_label_3
_geom_angle
_geom_angle_site_symmetry_1
_geom_angle_site_symmetry_3
N2 Zn1 N2 180.000(1) . 2_666
N2 Zn1 N1 89.86(8) . 2_666
N2 Zn1 N1 90.14(8) . .
N1 Zn1 N1 180.0 2_666 .
C4 N1 C1 106.62(17) . .
C4 N1 Zn1 126.50(14) . .
C1 N1 Zn1 126.80(14) . .
C9 N2 C6 106.36(17) . .
C9 N2 Zn1 127.07(15) . .
C6 N2 Zn1 126.57(14) . .
N1 C1 C10 124.69(19) . 2_666
N1 C1 C2 110.14(18) . .
C10 C1 C2 125.2(2) 2_666 .
C3 C2 C1 106.44(19) . .
C3 C2 C11 128.3(2) . .
C1 C2 C11 125.26(19) . .
C2 C3 C4 106.55(18) . .
C2 C3 C13 128.46(19) . .
C4 C3 C13 124.87(18) . .
N1 C4 C5 125.13(19) . .
N1 C4 C3 110.25(17) . .
C5 C4 C3 124.6(2) . .
C4 C5 C6 126.5(2) . .
N2 C6 C5 125.01(19) . .
N2 C6 C7 110.43(18) . .
C5 C6 C7 124.5(2) . .
C8 C7 C6 106.27(19) . .
C8 C7 C15 128.22(19) . .
C6 C7 C15 125.46(19) . .
C7 C8 C9 106.52(18) . .
C7 C8 C17 127.2(2) . .
C9 C8 C17 126.21(19) . .
N2 C9 C10 124.60(19) . .
N2 C9 C8 110.42(19) . .
C10 C9 C8 124.96(19) . .
C9 C10 C1 126.9(2) . 2_666
C2 C11 C12 113.00(18) . .
C3 C13 C14 112.23(19) . .
C7 C15 C16 112.1(2) . .
C8 C17 C18 112.60(18) . .

loop_
_geom_bond_atom_site_label_1
_geom_bond_atom_site_label_2
_geom_bond_distance
_geom_bond_site_symmetry_2
Zn1 N2 2.035(2) .
Zn1 N1 2.036(2) .
N1 C4 1.365(3) .
N1 C1 1.366(3) .
N2 C9 1.363(3) .
N2 C6 1.367(3) .
C1 C10 1.394(3) 2_666
C1 C2 1.450(3) .
C2 C3 1.367(3) .
C2 C11 1.497(3) .
C3 C4 1.447(3) .
C3 C13 1.497(3) .
C4 C5 1.389(3) .
C5 C6 1.392(3) .
C6 C7 1.452(3) .
C7 C8 1.366(3) .
C7 C15 1.492(3) .
C8 C9 1.451(3) .
C8 C17 1.494(3) .
C9 C10 1.390(3) .
C11 C12 1.528(3) .
C13 C14 1.528(3) .
C15 C16 1.532(4) .
C17 C18 1.526(3) .
